data_4350026
loop_
_publ_author_name
'Liu, Zhanning'
'Jiang, Xingxing'
'Wang, Chiming'
'Liu, Chenxi'
'Lin, Zheshuai'
'Deng, Jinxia'
'Chen, Jun'
'Xing, Xianran'

_publ_section_title
;
 Near-zero thermal expansion coordinated with geometric flexibility and
 \p&#x22EF;\p interaction in anisotropic [Zn8(SiO4)(m-BDC)6]n
;
_journal_issue 7
_journal_name_full 'Inorganic Chemistry Frontiers'
_journal_page_first 1675
_journal_paper_doi 10.1039/C9QI00354A
_journal_volume 6
_journal_year 2019
_chemical_formula_moiety '0.5(C96 H48 O56 Si2 Zn16)'
_chemical_formula_sum 'C48 H24 O28 Si Zn8'
_chemical_formula_weight 1599.72
_space_group_crystal_system tetragonal
_space_group_IT_number 86
_space_group_name_Hall '-P 4bc'
_space_group_name_H-M_alt 'P 42/n :2'
_atom_sites_solution_hydrogens geom
_audit_creation_date 2018-03-06
_audit_creation_method
;
Olex2 1.2
(compiled 2017.03.28 svn.r3405 for OlexSys, GUI svn.r5335)
;
_audit_update_record
;
2018-03-06 deposited with the CCDC.	2019-05-13 downloaded from the CCDC.
;
_cell_angle_alpha 90
_cell_angle_beta 90
_cell_angle_gamma 90
_cell_formula_units_Z 2
_cell_length_a 13.68397(19)
_cell_length_b 13.68397(19)
_cell_length_c 15.0654(3)
_cell_measurement_reflns_used 2852
_cell_measurement_temperature 99.7(6)
_cell_measurement_theta_max 66.9790
_cell_measurement_theta_min 3.1910
_cell_volume 2821.01(8)
_computing_molecular_graphics 'Olex2 (Dolomanov et al., 2009)'
_computing_publication_material 'Olex2 (Dolomanov et al., 2009)'
_computing_structure_refinement 'ShelXL (Sheldrick, 2015)'
_diffrn_ambient_temperature 99.7(6)
_diffrn_measured_fraction_theta_full 0.981
_diffrn_measured_fraction_theta_max 0.981
_diffrn_measurement_device_type 'Xcalibur, Eos, Gemini'
_diffrn_radiation_type CuK\a
_diffrn_radiation_wavelength 1.54184
_diffrn_reflns_av_R_equivalents 0.0148
_diffrn_reflns_av_unetI/netI 0.0205
_diffrn_reflns_Laue_measured_fraction_full 0.981
_diffrn_reflns_Laue_measured_fraction_max 0.981
_diffrn_reflns_limit_h_max 12
_diffrn_reflns_limit_h_min -16
_diffrn_reflns_limit_k_max 16
_diffrn_reflns_limit_k_min -15
_diffrn_reflns_limit_l_max 17
_diffrn_reflns_limit_l_min -7
_diffrn_reflns_number 4771
_diffrn_reflns_point_group_measured_fraction_full 0.981
_diffrn_reflns_point_group_measured_fraction_max 0.981
_diffrn_reflns_theta_full 67.212
_diffrn_reflns_theta_max 67.212
_diffrn_reflns_theta_min 4.365
_exptl_absorpt_coefficient_mu 4.689
_exptl_absorpt_correction_T_max 0.45
_exptl_absorpt_correction_T_min 0.391
_exptl_absorpt_correction_type multi-scan
_exptl_crystal_colour colorless
_exptl_crystal_density_diffrn 1.883
_exptl_crystal_density_method 'not measured'
_exptl_crystal_description bulk
_exptl_crystal_F_000 1580
_exptl_crystal_size_max 0.2
_exptl_crystal_size_mid 0.2
_exptl_crystal_size_min 0.2
_refine_diff_density_max 0.580
_refine_diff_density_min -0.464
_refine_diff_density_rms 0.076
_refine_ls_extinction_method none
_refine_ls_goodness_of_fit_ref 1.173
_refine_ls_hydrogen_treatment constr
_refine_ls_matrix_type full
_refine_ls_number_parameters 193
_refine_ls_number_reflns 2488
_refine_ls_number_restraints 0
_refine_ls_restrained_S_all 1.173
_refine_ls_R_factor_all 0.0305
_refine_ls_R_factor_gt 0.0281
_refine_ls_shift/su_max 0.000
_refine_ls_shift/su_mean 0.000
_refine_ls_structure_factor_coef Fsqd
_refine_ls_weighting_details 'w=1/[\s^2^(Fo^2^)+(0.0278P)^2^+3.7690P] where P=(Fo^2^+2Fc^2^)/3'
_refine_ls_weighting_scheme calc
_refine_ls_wR_factor_gt 0.0665
_refine_ls_wR_factor_ref 0.0676
_reflns_Friedel_coverage 0.000
_reflns_number_gt 2374
_reflns_number_total 2488
_reflns_threshold_expression 'I > 2\s(I)'
_cod_data_source_file c9qi00354a2.cif
_cod_data_source_block 100k_sq
_cod_original_cell_volume 2821.01(10)
_cod_original_sg_symbol_H-M 'P 42/n'
_cod_database_code 4350026
_shelx_shelxl_version_number 2016/6
_shelx_space_group_comment
;
The symmetry employed for this shelxl refinement is uniquely defined
by the following loop, which should always be used as a source of
symmetry information in preference to the above space-group names.
They are only intended as comments.
;
_olex2_refinement_description
;
1. Fixed Uiso
 At 1.2 times of:
  All C(H) groups
2.a Aromatic/amide H refined with riding coordinates:
 C5(H5), C1(H1), C7(H7), C8(H8), C10(H10), C2AA(H2AA), C1AA(H1AA)
;
_olex2_submission_special_instructions 'No special instructions were received'

loop_
_space_group_symop_operation_xyz
'x, y, z'
'-y, x+1/2, z+1/2'
'-x+1/2, -y+1/2, z'
'y+1/2, -x, z+1/2'
'-x, -y, -z'
'y, -x-1/2, -z-1/2'
'x-1/2, y-1/2, -z'
'-y-1/2, x, -z-1/2'

loop_
_atom_site_label
_atom_site_type_symbol
_atom_site_fract_x
_atom_site_fract_y
_atom_site_fract_z
_atom_site_U_iso_or_equiv
_atom_site_adp_type
_atom_site_occupancy
_atom_site_site_symmetry_order
_atom_site_calc_flag
_atom_site_refinement_flags_posn
_atom_site_refinement_flags_adp
_atom_site_refinement_flags_occupancy
Zn1 Zn 0.11663(3) 0.38500(2) 0.12480(2) 0.00897(11) Uani 1 1 d . . .
Zn2 Zn 0.04084(2) 0.18217(2) 0.17481(2) 0.00772(11) Uani 1 1 d . . .
Si3 Si 0.250000 0.250000 0.250000 0.0060(3) Uani 1 4 d S T P
O1 O 0.06047(14) 0.04177(14) 0.17866(12) 0.0140(4) Uani 1 1 d . . .
O2 O -0.00385(14) 0.43380(14) 0.17864(12) 0.0147(4) Uani 1 1 d . . .
O3 O 0.07592(15) 0.34326(14) 0.00852(12) 0.0159(4) Uani 1 1 d . . .
O4 O 0.15284(13) 0.26815(13) 0.19039(11) 0.0090(4) Uani 1 1 d . . .
O5 O 0.00653(14) 0.20238(14) 0.05046(12) 0.0141(4) Uani 1 1 d . . .
O6 O -0.07092(14) 0.21192(14) 0.25168(13) 0.0148(4) Uani 1 1 d . . .
O0AA O 0.20351(15) 0.49430(14) 0.11728(13) 0.0162(4) Uani 1 1 d . . .
C2 C 0.05482(18) -0.02075(19) 0.23962(17) 0.0098(5) Uani 1 1 d . . .
C3 C 0.03045(19) -0.12307(19) 0.21392(17) 0.0101(5) Uani 1 1 d . . .
C5 C 0.01518(19) -0.1459(2) 0.12533(17) 0.0107(5) Uani 1 1 d . . .
H5 H 0.023064 -0.098369 0.081816 0.013 Uiso 1 1 calc R . .
C1 C 0.0211(2) -0.1950(2) 0.27851(18) 0.0156(6) Uani 1 1 d . . .
H1 H 0.032278 -0.179714 0.337792 0.019 Uiso 1 1 calc R . .
C4 C 0.2342(2) 0.6635(2) 0.11726(18) 0.0129(6) Uani 1 1 d . . .
C0AA C 0.21519(19) 0.5693(2) 0.16497(18) 0.0120(5) Uani 1 1 d . . .
C6 C -0.01187(19) -0.2400(2) 0.10205(18) 0.0115(5) Uani 1 1 d . . .
C7 C -0.0048(2) -0.2892(2) 0.25500(19) 0.0195(6) Uani 1 1 d . . .
H7 H -0.010303 -0.337346 0.298327 0.023 Uiso 1 1 calc R . .
C8 C -0.0226(2) -0.3119(2) 0.16674(19) 0.0161(6) Uani 1 1 d . . .
H8 H -0.041623 -0.374744 0.150852 0.019 Uiso 1 1 calc R . .
C10 C 0.2347(2) 0.6640(2) 0.0249(2) 0.0224(7) Uani 1 1 d . . .
H10 H 0.224617 0.606239 -0.006257 0.027 Uiso 1 1 calc R . .
C2AA C 0.250000 0.750000 0.1637(2) 0.0109(7) Uani 1 2 d S T P
H2AA H 0.249999 0.749999 0.225410 0.013 Uiso 1 2 calc RS T P
C1AA C 0.250000 0.750000 -0.0203(3) 0.0307(11) Uani 1 2 d S T P
H1AA H 0.250002 0.750000 -0.082058 0.037 Uiso 1 2 calc RS T P
C3AA C 0.03285(19) 0.26390(19) -0.00671(17) 0.0110(5) Uani 1 1 d . . .

loop_
_atom_site_aniso_label
_atom_site_aniso_U_11
_atom_site_aniso_U_22
_atom_site_aniso_U_33
_atom_site_aniso_U_23
_atom_site_aniso_U_13
_atom_site_aniso_U_12
Zn1 0.01319(19) 0.00679(18) 0.00692(18) -0.00035(13) -0.00245(13) 0.00011(13)
Zn2 0.00903(18) 0.00981(18) 0.00432(18) 0.00095(12) -0.00052(13) -0.00235(13)
Si3 0.0060(4) 0.0060(4) 0.0060(6) 0.000 0.000 0.000
O1 0.0219(10) 0.0101(9) 0.0102(9) 0.0007(7) 0.0005(8) -0.0016(8)
O2 0.0160(10) 0.0193(10) 0.0087(9) -0.0002(8) 0.0033(8) 0.0044(8)
O3 0.0267(11) 0.0128(9) 0.0081(9) -0.0019(7) -0.0023(8) -0.0038(8)
O4 0.0089(9) 0.0087(9) 0.0095(9) 0.0013(7) -0.0021(7) -0.0020(7)
O5 0.0174(10) 0.0186(10) 0.0063(9) 0.0026(8) -0.0035(7) -0.0050(8)
O6 0.0126(10) 0.0187(10) 0.0132(9) 0.0007(8) 0.0052(8) -0.0008(8)
O0AA 0.0187(10) 0.0111(10) 0.0189(10) -0.0006(8) 0.0030(8) -0.0053(8)
C2 0.0059(12) 0.0146(13) 0.0090(13) -0.0007(10) 0.0013(10) 0.0008(10)
C3 0.0094(12) 0.0126(13) 0.0083(12) -0.0009(10) 0.0013(10) 0.0017(10)
C5 0.0113(13) 0.0133(13) 0.0076(12) 0.0021(10) -0.0011(10) 0.0007(10)
C1 0.0231(15) 0.0172(14) 0.0064(12) 0.0007(11) -0.0012(11) 0.0000(12)
C4 0.0128(13) 0.0145(14) 0.0113(13) 0.0005(11) -0.0015(10) -0.0027(10)
C0AA 0.0066(12) 0.0136(14) 0.0160(14) 0.0004(11) -0.0007(10) 0.0006(10)
C6 0.0127(13) 0.0136(13) 0.0083(12) 0.0001(11) -0.0013(10) 0.0034(10)
C7 0.0352(17) 0.0149(14) 0.0082(13) 0.0064(11) -0.0025(12) -0.0030(13)
C8 0.0245(16) 0.0109(13) 0.0131(14) -0.0002(11) -0.0016(11) -0.0026(11)
C10 0.0371(18) 0.0161(15) 0.0141(15) -0.0042(12) -0.0020(13) -0.0085(13)
C2AA 0.0099(18) 0.0150(19) 0.0079(18) 0.000 0.000 -0.0011(15)
C1AA 0.062(3) 0.023(2) 0.006(2) 0.000 0.000 -0.012(2)
C3AA 0.0115(13) 0.0127(13) 0.0087(12) 0.0000(11) -0.0005(10) 0.0024(10)

loop_
_atom_type_symbol
_atom_type_description
_atom_type_scat_dispersion_real
_atom_type_scat_dispersion_imag
_atom_type_scat_source
C C 0.0181 0.0091 'International Tables Vol C Tables 4.2.6.8 and 6.1.1.4'
H H 0.0000 0.0000 'International Tables Vol C Tables 4.2.6.8 and 6.1.1.4'
O O 0.0492 0.0322 'International Tables Vol C Tables 4.2.6.8 and 6.1.1.4'
Si Si 0.2541 0.3302 'International Tables Vol C Tables 4.2.6.8 and 6.1.1.4'
Zn Zn -1.5491 0.6778 'International Tables Vol C Tables 4.2.6.8 and 6.1.1.4'

loop_
_geom_angle_atom_site_label_1
_geom_angle_atom_site_label_2
_geom_angle_atom_site_label_3
_geom_angle
_geom_angle_site_symmetry_1
_geom_angle_site_symmetry_3
O2 Zn1 Zn2 85.51(6) . .
O3 Zn1 Zn2 81.76(6) . .
O3 Zn1 O2 103.58(8) . .
O3 Zn1 O4 106.99(8) . .
O4 Zn1 Zn2 38.22(5) . .
O4 Zn1 O2 106.55(8) . .
O0AA Zn1 Zn2 159.18(6) . .
O0AA Zn1 O2 106.35(8) . .
O0AA Zn1 O3 110.97(8) . .
O0AA Zn1 O4 120.97(8) . .
O1 Zn2 Zn1 149.22(6) . .
O1 Zn2 O4 119.07(8) . .
O1 Zn2 O5 101.67(8) . .
O1 Zn2 O6 107.20(8) . .
O4 Zn2 Zn1 38.17(5) . .
O4 Zn2 O5 102.69(8) . .
O4 Zn2 O6 114.67(8) . .
O5 Zn2 Zn1 73.52(6) . .
O5 Zn2 O6 110.48(8) . .
O6 Zn2 Zn1 102.81(6) . .
O4 Si3 O4 107.81(6) 6_566 3
O4 Si3 O4 112.84(12) 6_566 8_656
O4 Si3 O4 107.81(6) . 8_656
O4 Si3 O4 107.81(6) 8_656 3
O4 Si3 O4 107.81(6) . 6_566
O4 Si3 O4 112.84(12) . 3
C2 O1 Zn2 133.38(17) . .
C2 O2 Zn1 126.97(18) 6_566 .
C3AA O3 Zn1 123.94(18) . .
Zn1 O4 Zn2 103.61(8) . .
Si3 O4 Zn1 128.00(10) . .
Si3 O4 Zn2 128.25(10) . .
C3AA O5 Zn2 133.15(18) . .
C0AA O6 Zn2 125.70(19) 8_656 .
C0AA O0AA Zn1 132.84(18) . .
O1 C2 O2 125.5(3) . 8_656
O1 C2 C3 117.6(2) . .
O2 C2 C3 116.9(2) 8_656 .
C5 C3 C2 119.7(2) . .
C5 C3 C1 120.0(2) . .
C1 C3 C2 120.3(2) . .
C6 C5 C3 119.6(2) . .
C7 C1 C3 120.3(3) . .
C10 C4 C0AA 119.0(2) . .
C10 C4 C2AA 119.8(3) . .
C2AA C4 C0AA 121.2(3) . .
O6 C0AA O0AA 125.3(3) 6_566 .
O6 C0AA C4 118.0(2) 6_566 .
O0AA C0AA C4 116.6(2) . .
C5 C6 C8 120.5(3) . .
C5 C6 C3AA 119.7(2) . 5
C8 C6 C3AA 119.7(2) . 5
C1 C7 C8 119.9(3) . .
C7 C8 C6 119.7(3) . .
C1AA C10 C4 120.0(3) . .
C4 C2AA C4 119.7(3) 3_565 .
C10 C1AA C10 120.6(4) 3_565 .
O3 C3AA O5 126.0(2) . .
O3 C3AA C6 116.9(2) . 5
O5 C3AA C6 117.1(2) . 5

loop_
_geom_bond_atom_site_label_1
_geom_bond_atom_site_label_2
_geom_bond_distance
_geom_bond_site_symmetry_2
Zn1 Zn2 3.0573(5) .
Zn1 O2 1.9550(19) .
Zn1 O3 1.9249(19) .
Zn1 O4 1.9440(18) .
Zn1 O0AA 1.9139(19) .
Zn2 O1 1.9408(19) .
Zn2 O4 1.9462(17) .
Zn2 O5 1.9512(18) .
Zn2 O6 1.9611(19) .
Si3 O4 1.6235(17) 6_566
Si3 O4 1.6235(17) 3
Si3 O4 1.6235(17) .
Si3 O4 1.6235(17) 8_656
O1 C2 1.258(3) .
O2 C2 1.263(3) 6_566
O3 C3AA 1.257(3) .
O5 C3AA 1.257(3) .
O6 C0AA 1.257(3) 8_656
O0AA C0AA 1.263(3) .
C2 C3 1.490(4) .
C3 C5 1.387(4) .
C3 C1 1.390(4) .
C5 C6 1.385(4) .
C1 C7 1.384(4) .
C4 C0AA 1.499(4) .
C4 C10 1.391(4) .
C4 C2AA 1.392(3) .
C6 C8 1.392(4) .
C6 C3AA 1.501(4) 5
C7 C8 1.387(4) .
C10 C1AA 1.376(4) .
